data_8103257
loop_
_publ_author_name
'Kwang Ha'

_publ_section_title
;
 Crystal structure of tetrachloro(2,2'-dipyridylamine-?2N,N')platinum(IV),
 PtCl4(C10H9N3)
;
_journal_issue 4
_journal_name_full 'Zeitschrift f\"ur Kristallographie - New Crystal Structures'
_journal_page_first 633
_journal_volume 226
_journal_year 2011
_chemical_formula_moiety 'C10 H9 Cl4 N3 Pt'
_chemical_formula_sum 'C10 H9 Cl4 N3 Pt'
_chemical_formula_weight 508.09
_chemical_name_systematic
; 
Tetrachloro(2,2'-dipyridylamine-\k^2^N,N')platinum(IV), 
;
_space_group_IT_number 11
_symmetry_cell_setting monoclinic
_symmetry_space_group_name_Hall '-P 2yb'
_symmetry_space_group_name_H-M 'P 1 21/m 1'
_atom_sites_solution_hydrogens geom
_atom_sites_solution_primary direct
_atom_sites_solution_secondary difmap
_audit_creation_method SHELXL-97
_cell_angle_alpha 90.00
_cell_angle_beta 114.863(2)
_cell_angle_gamma 90.00
_cell_formula_units_Z 2
_cell_length_a 6.7195(6)
_cell_length_b 14.0139(13)
_cell_length_c 7.6712(7)
_cell_measurement_reflns_used 3015
_cell_measurement_temperature 200(2)
_cell_measurement_theta_max 28.26
_cell_measurement_theta_min 2.91
_cell_volume 655.42(10)
_computing_cell_refinement 'SAINT (Bruker, 2000)'
_computing_data_collection 'SMART (Bruker, 2000)'
_computing_data_reduction 'SAINT (Bruker, 2000)'
_computing_molecular_graphics 'ORTEP-III (Farrugia, 1997)'
_computing_publication_material SHELXL97
_computing_structure_refinement 'SHELXL-97 (Sheldrick, 1997)'
_computing_structure_solution 'SHELXS-97 (Sheldrick, 1997)'
_diffrn_ambient_temperature 200(2)
_diffrn_measured_fraction_theta_full 0.959
_diffrn_measured_fraction_theta_max 0.959
_diffrn_measurement_device_type 'Bruker SMART 1000 CCD'
_diffrn_measurement_method '\f and \w scans'
_diffrn_radiation_monochromator graphite
_diffrn_radiation_source 'fine-focus sealed tube'
_diffrn_radiation_type MoK\a
_diffrn_radiation_wavelength 0.71073
_diffrn_reflns_av_R_equivalents 0.0376
_diffrn_reflns_av_sigmaI/netI 0.0496
_diffrn_reflns_limit_h_max 8
_diffrn_reflns_limit_h_min -8
_diffrn_reflns_limit_k_max 16
_diffrn_reflns_limit_k_min -18
_diffrn_reflns_limit_l_max 10
_diffrn_reflns_limit_l_min -9
_diffrn_reflns_number 4630
_diffrn_reflns_theta_full 28.30
_diffrn_reflns_theta_max 28.30
_diffrn_reflns_theta_min 2.91
_diffrn_standards_decay_% 0
_diffrn_standards_interval_count 0
_diffrn_standards_interval_time 0
_diffrn_standards_number 0
_exptl_absorpt_coefficient_mu 11.502
_exptl_absorpt_correction_T_max 1.000
_exptl_absorpt_correction_T_min 0.582
_exptl_absorpt_correction_type multi-scan
_exptl_absorpt_process_details SADABS
_exptl_crystal_colour yellow
_exptl_crystal_density_diffrn 2.575
_exptl_crystal_density_method 'not measured'
_exptl_crystal_description block
_exptl_crystal_F_000 472
_exptl_crystal_size_max 0.19
_exptl_crystal_size_mid 0.10
_exptl_crystal_size_min 0.04
_refine_diff_density_max 3.046
_refine_diff_density_min -1.308
_refine_diff_density_rms 0.220
_refine_ls_extinction_method none
_refine_ls_goodness_of_fit_ref 1.060
_refine_ls_hydrogen_treatment constr
_refine_ls_matrix_type full
_refine_ls_number_parameters 88
_refine_ls_number_reflns 1629
_refine_ls_number_restraints 0
_refine_ls_restrained_S_all 1.060
_refine_ls_R_factor_all 0.0392
_refine_ls_R_factor_gt 0.0257
_refine_ls_shift/su_max 0.001
_refine_ls_shift/su_mean 0.000
_refine_ls_structure_factor_coef Fsqd
_refine_ls_weighting_details 'calc w=1/[\s^2^(Fo^2^)+(0.0138P)^2^+0.0000P] where P=(Fo^2^+2Fc^2^)/3'
_refine_ls_weighting_scheme calc
_refine_ls_wR_factor_gt 0.0455
_refine_ls_wR_factor_ref 0.0520
_reflns_number_gt 1379
_reflns_number_total 1629
_reflns_threshold_expression >2sigma(I)
_cod_data_source_file 1267-3610.cff
_cod_data_source_block '[(dipyam)ptcl4]'
_cod_depositor_comments
;
The following automatic conversions were performed:

'_symmetry_cell_setting' value 'Monoclinic' changed to 'monoclinic'
according to /home/saulius/struct/CIF-dictionaries/cif_core.dic
dictionary named 'cif_core.dic' version 2.4.1 from
2010-06-29.

'_exptl_absorpt_correction_type' value 'Multi-scan'
changed to 'multi-scan' according to
/home/saulius/struct/CIF-dictionaries/cif_core.dic dictionary named
'cif_core.dic' version 2.4.1 from 2010-06-29.

Automatic conversion script
Id: cif_fix_values 1715 2011-07-08 13:25:40Z adriana 
;
_cod_original_sg_symbol_H-M 'P 21/m'
_cod_database_code 8103257

loop_
_symmetry_equiv_pos_as_xyz
'x, y, z'
'-x, y+1/2, -z'
'-x, -y, -z'
'x, -y-1/2, z'

loop_
_atom_site_label
_atom_site_type_symbol
_atom_site_fract_x
_atom_site_fract_y
_atom_site_fract_z
_atom_site_U_iso_or_equiv
_atom_site_adp_type
_atom_site_occupancy
_atom_site_symmetry_multiplicity
_atom_site_calc_flag
_atom_site_refinement_flags
Pt1 Pt 0.02005(4) 0.2500 0.82038(4) 0.01693(9) Uani 1 2 d S
Cl1 Cl -0.2911(3) 0.2500 0.5323(2) 0.0215(4) Uani 1 2 d S
Cl2 Cl 0.3304(3) 0.2500 1.1089(2) 0.0264(4) Uani 1 2 d S
Cl3 Cl -0.1442(2) 0.13552(9) 0.9329(2) 0.0301(3) Uani 1 1 d .
N1 N 0.1641(6) 0.1483(2) 0.7165(5) 0.0140(8) Uani 1 1 d .
N2 N 0.1368(9) 0.2500 0.4607(8) 0.0182(13) Uani 1 2 d S
H2N H 0.2146 0.2500 0.3866 0.022 Uiso 1 2 d SR
C1 C 0.2265(8) 0.0635(3) 0.8105(7) 0.0201(11) Uani 1 1 d .
H1 H 0.2266 0.0563 0.9337 0.024 Uiso 1 1 calc R
C2 C 0.2890(8) -0.0115(3) 0.7308(8) 0.0231(11) Uani 1 1 d .
H2 H 0.3349 -0.0700 0.7987 0.028 Uiso 1 1 calc R
C3 C 0.2846(8) -0.0011(3) 0.5497(8) 0.0255(12) Uani 1 1 d .
H3 H 0.3172 -0.0538 0.4882 0.031 Uiso 1 1 calc R
C4 C 0.2327(8) 0.0860(3) 0.4596(7) 0.0194(11) Uani 1 1 d .
H4 H 0.2339 0.0947 0.3372 0.023 Uiso 1 1 calc R
C5 C 0.1780(7) 0.1618(3) 0.5498(7) 0.0161(10) Uani 1 1 d .

loop_
_atom_site_aniso_label
_atom_site_aniso_U_11
_atom_site_aniso_U_22
_atom_site_aniso_U_33
_atom_site_aniso_U_23
_atom_site_aniso_U_13
_atom_site_aniso_U_12
Pt1 0.02041(16) 0.01710(14) 0.01453(15) 0.000 0.00856(12) 0.000
Cl1 0.0196(9) 0.0178(8) 0.0212(10) 0.000 0.0028(8) 0.000
Cl2 0.0291(11) 0.0330(10) 0.0128(9) 0.000 0.0046(8) 0.000
Cl3 0.0369(9) 0.0284(7) 0.0337(8) 0.0073(6) 0.0234(7) -0.0028(6)
N1 0.016(2) 0.0127(18) 0.012(2) -0.0001(15) 0.0047(18) 0.0011(15)
N2 0.029(4) 0.012(3) 0.020(3) 0.000 0.017(3) 0.000
C1 0.025(3) 0.017(2) 0.017(3) 0.005(2) 0.008(2) 0.001(2)
C2 0.021(3) 0.014(2) 0.033(3) 0.006(2) 0.011(3) 0.003(2)
C3 0.021(3) 0.021(3) 0.040(4) -0.008(2) 0.019(3) -0.002(2)
C4 0.022(3) 0.019(2) 0.021(3) -0.003(2) 0.012(2) -0.004(2)
C5 0.012(3) 0.017(2) 0.019(3) 0.0018(19) 0.006(2) -0.0012(18)

loop_
_atom_type_symbol
_atom_type_description
_atom_type_scat_dispersion_real
_atom_type_scat_dispersion_imag
_atom_type_scat_source
C C 0.0033 0.0016 'International Tables Vol C Tables 4.2.6.8 and 6.1.1.4'
H H 0.0000 0.0000 'International Tables Vol C Tables 4.2.6.8 and 6.1.1.4'
Cl Cl 0.1484 0.1585 'International Tables Vol C Tables 4.2.6.8 and 6.1.1.4'
N N 0.0061 0.0033 'International Tables Vol C Tables 4.2.6.8 and 6.1.1.4'
Pt Pt -1.7033 8.3905 'International Tables Vol C Tables 4.2.6.8 and 6.1.1.4'

loop_
_geom_angle_atom_site_label_1
_geom_angle_atom_site_label_2
_geom_angle_atom_site_label_3
_geom_angle
_geom_angle_site_symmetry_1
_geom_angle_site_symmetry_3
N1 Pt1 N1 87.5(2) 4_565 .
N1 Pt1 Cl3 179.29(11) 4_565 .
N1 Pt1 Cl3 92.29(10) . .
N1 Pt1 Cl3 92.29(10) 4_565 4_565
N1 Pt1 Cl3 179.29(11) . 4_565
Cl3 Pt1 Cl3 87.96(6) . 4_565
N1 Pt1 Cl2 89.37(11) 4_565 .
N1 Pt1 Cl2 89.37(11) . .
Cl3 Pt1 Cl2 91.30(5) . .
Cl3 Pt1 Cl2 91.30(5) 4_565 .
N1 Pt1 Cl1 90.77(11) 4_565 .
N1 Pt1 Cl1 90.77(11) . .
Cl3 Pt1 Cl1 88.57(5) . .
Cl3 Pt1 Cl1 88.57(5) 4_565 .
Cl2 Pt1 Cl1 179.82(6) . .
C5 N1 C1 120.0(4) . .
C5 N1 Pt1 120.4(3) . .
C1 N1 Pt1 119.3(3) . .
C5 N2 C5 126.8(6) 4_565 .
C5 N2 H2N 104.9 4_565 .
C5 N2 H2N 104.9 . .
N1 C1 C2 121.2(4) . .
N1 C1 H1 119.4 . .
C2 C1 H1 119.4 . .
C1 C2 C3 119.1(4) . .
C1 C2 H2 120.5 . .
C3 C2 H2 120.5 . .
C4 C3 C2 119.5(4) . .
C4 C3 H3 120.2 . .
C2 C3 H3 120.2 . .
C3 C4 C5 119.3(4) . .
C3 C4 H4 120.3 . .
C5 C4 H4 120.3 . .
N1 C5 N2 121.3(4) . .
N1 C5 C4 120.4(4) . .
N2 C5 C4 118.3(4) . .

loop_
_geom_bond_atom_site_label_1
_geom_bond_atom_site_label_2
_geom_bond_distance
_geom_bond_site_symmetry_2
Pt1 N1 2.061(3) 4_565
Pt1 N1 2.061(3) .
Pt1 Cl3 2.3104(12) .
Pt1 Cl3 2.3104(12) 4_565
Pt1 Cl2 2.3168(19) .
Pt1 Cl1 2.3170(18) .
N1 C5 1.335(6) .
N1 C1 1.362(5) .
N2 C5 1.383(5) 4_565
N2 C5 1.383(5) .
N2 H2N 0.9200 .
C1 C2 1.368(6) .
C1 H1 0.9500 .
C2 C3 1.385(7) .
C2 H2 0.9500 .
C3 C4 1.373(6) .
C3 H3 0.9500 .
C4 C5 1.398(6) .
C4 H4 0.9500 .

loop_
_geom_hbond_atom_site_label_D
_geom_hbond_atom_site_label_H
_geom_hbond_atom_site_label_A
_geom_hbond_distance_DH
_geom_hbond_distance_HA
_geom_hbond_distance_DA
_geom_hbond_angle_DHA
_geom_hbond_site_symmetry_A
N2 H2N Cl2 0.92 2.56 3.454(5) 165.0 1_554
C1 H1 Cl3 0.95 2.73 3.174(5) 109.6 .
C3 H3 Cl1 0.95 2.76 3.548(5) 141.4 2_546

loop_
_geom_torsion_atom_site_label_1
_geom_torsion_atom_site_label_2
_geom_torsion_atom_site_label_3
_geom_torsion_atom_site_label_4
_geom_torsion
_geom_torsion_site_symmetry_1
N1 Pt1 N1 C5 -38.0(4) 4_565
Cl3 Pt1 N1 C5 141.3(3) .
Cl3 Pt1 N1 C5 31(9) 4_565
Cl2 Pt1 N1 C5 -127.4(3) .
Cl1 Pt1 N1 C5 52.7(3) .
N1 Pt1 N1 C1 148.1(3) 4_565
Cl3 Pt1 N1 C1 -32.6(3) .
Cl3 Pt1 N1 C1 -143(8) 4_565
Cl2 Pt1 N1 C1 58.7(3) .
Cl1 Pt1 N1 C1 -121.2(3) .
C5 N1 C1 C2 -4.8(7) .
Pt1 N1 C1 C2 169.2(4) .
N1 C1 C2 C3 -1.2(7) .
C1 C2 C3 C4 4.5(8) .
C2 C3 C4 C5 -2.1(7) .
C1 N1 C5 N2 -173.4(5) .
Pt1 N1 C5 N2 12.7(6) .
C1 N1 C5 C4 7.3(7) .
Pt1 N1 C5 C4 -166.6(3) .
C5 N2 C5 N1 32.4(9) 4_565
C5 N2 C5 C4 -148.3(5) 4_565
C3 C4 C5 N1 -3.8(7) .
C3 C4 C5 N2 176.9(5) .
